data_4069692
loop_
_publ_author_name
'Tumay, T\"ulay Asl\?i'
'Kehr, Gerald'
'Fr\"ohlich, Roland'
'Erker, Gerhard'

_publ_section_title
;
 Synthesis of an Amino-Functionalizedansa-Zirconocene by Intramolecular
 Photochemical Enamine [2+2]Cycloaddition
;
_journal_issue 15
_journal_name_full Organometallics
_journal_page_first 4513
_journal_paper_doi 10.1021/om9003576
_journal_volume 28
_journal_year 2009
_chemical_formula_sum 'C18 H24 Cl2 N2 Zr'
_chemical_formula_weight 430.51
_chemical_name_systematic
; 
 ? 
;
_space_group_IT_number 61
_symmetry_cell_setting orthorhombic
_symmetry_space_group_name_Hall '-P 2ac 2ab'
_symmetry_space_group_name_H-M 'P b c a'
_atom_sites_solution_hydrogens geom
_atom_sites_solution_primary direct
_atom_sites_solution_secondary difmap
_audit_creation_method SHELXL-97
_cell_angle_alpha 90.00
_cell_angle_beta 90.00
_cell_angle_gamma 90.00
_cell_formula_units_Z 8
_cell_length_a 13.6056(2)
_cell_length_b 15.4198(2)
_cell_length_c 17.3531(3)
_cell_measurement_reflns_used 4875
_cell_measurement_temperature 223(2)
_cell_measurement_theta_max 27.88
_cell_measurement_theta_min 0.41
_cell_volume 3640.60(10)
_computing_cell_refinement 'Collect (Nonius B.V., 1998)'
_computing_data_collection 'Collect (Nonius B.V., 1998)'
_computing_data_reduction 'Denzo-SMN (Otwinowski & Minor, 1997)'
_computing_molecular_graphics 'XP (BrukerAXS, 2000)'
_computing_publication_material 'SHELXL-97 (Sheldrick, 1997)'
_computing_structure_refinement 'SHELXL-97 (Sheldrick, 1997)'
_computing_structure_solution 'SHELXS-97 (Sheldrick, 1990)'
_diffrn_ambient_temperature 223(2)
_diffrn_measured_fraction_theta_full 0.996
_diffrn_measured_fraction_theta_max 0.996
_diffrn_measurement_device_type 'Nonius KappaCCD'
_diffrn_measurement_method '\w and \ scans'
_diffrn_radiation_monochromator graphite
_diffrn_radiation_source 'rotating anode Nonius FR591'
_diffrn_radiation_type MoK\a
_diffrn_radiation_wavelength 0.71073
_diffrn_reflns_av_R_equivalents 0.0634
_diffrn_reflns_av_sigmaI/netI 0.0404
_diffrn_reflns_limit_h_max 17
_diffrn_reflns_limit_h_min -17
_diffrn_reflns_limit_k_max 20
_diffrn_reflns_limit_k_min -18
_diffrn_reflns_limit_l_max 22
_diffrn_reflns_limit_l_min -13
_diffrn_reflns_number 25980
_diffrn_reflns_theta_full 27.86
_diffrn_reflns_theta_max 27.86
_diffrn_reflns_theta_min 2.32
_exptl_absorpt_coefficient_mu 0.898
_exptl_absorpt_correction_T_max 0.9481
_exptl_absorpt_correction_T_min 0.7440
_exptl_absorpt_correction_type multi-scan
_exptl_absorpt_process_details 'SORTAV (Blessing, 1995 & 1997)'
_exptl_crystal_colour 'light yellow'
_exptl_crystal_density_diffrn 1.571
_exptl_crystal_density_method 'not measured'
_exptl_crystal_description plate
_exptl_crystal_F_000 1760
_exptl_crystal_size_max 0.35
_exptl_crystal_size_mid 0.20
_exptl_crystal_size_min 0.06
_refine_diff_density_max 0.467
_refine_diff_density_min -0.511
_refine_diff_density_rms 0.075
_refine_ls_extinction_method none
_refine_ls_goodness_of_fit_ref 1.020
_refine_ls_hydrogen_treatment riding
_refine_ls_matrix_type full
_refine_ls_number_parameters 212
_refine_ls_number_reflns 4315
_refine_ls_number_restraints 0
_refine_ls_restrained_S_all 1.020
_refine_ls_R_factor_all 0.0576
_refine_ls_R_factor_gt 0.0342
_refine_ls_shift/su_max 0.002
_refine_ls_shift/su_mean 0.000
_refine_ls_structure_factor_coef Fsqd
_refine_ls_weighting_details 'calc w=1/[\s^2^(Fo^2^)+(0.0339P)^2^+2.8729P] where P=(Fo^2^+2Fc^2^)/3'
_refine_ls_weighting_scheme calc
_refine_ls_wR_factor_gt 0.0728
_refine_ls_wR_factor_ref 0.0817
_reflns_number_gt 3253
_reflns_number_total 4315
_reflns_threshold_expression >2sigma(I)
_cod_data_source_file om9003576_si_004.cif
_cod_data_source_block erk5050
_cod_original_cell_volume 3640.6(1)
_cod_original_sg_symbol_H-M Pbca
_cod_database_code 4069692

loop_
_symmetry_equiv_pos_as_xyz
'x, y, z'
'-x+1/2, -y, z+1/2'
'-x, y+1/2, -z+1/2'
'x+1/2, -y+1/2, -z'
'-x, -y, -z'
'x-1/2, y, -z-1/2'
'x, -y-1/2, z-1/2'
'-x-1/2, y-1/2, z'

loop_
_atom_site_label
_atom_site_type_symbol
_atom_site_fract_x
_atom_site_fract_y
_atom_site_fract_z
_atom_site_U_iso_or_equiv
_atom_site_adp_type
_atom_site_occupancy
_atom_site_symmetry_multiplicity
_atom_site_calc_flag
_atom_site_refinement_flags
Zr Zr 0.669146(16) 0.112672(15) 0.564576(13) 0.02360(8) Uani 1 1 d .
Cl1 Cl 0.79794(6) 0.20970(5) 0.51871(5) 0.0533(2) Uani 1 1 d .
Cl2 Cl 0.59622(5) 0.07682(5) 0.44061(4) 0.04343(18) Uani 1 1 d .
C1 C 0.71020(16) 0.01330(15) 0.67449(13) 0.0237(5) Uani 1 1 d .
C2 C 0.80026(17) 0.03995(17) 0.64136(15) 0.0312(6) Uani 1 1 d .
H2 H 0.8475 0.0753 0.6654 0.037 Uiso 1 1 calc R
C3 C 0.8077(2) 0.0050(2) 0.56647(16) 0.0388(7) Uani 1 1 d .
H3 H 0.8604 0.0128 0.5322 0.047 Uiso 1 1 calc R
C4 C 0.7235(2) -0.04292(18) 0.55234(16) 0.0377(6) Uani 1 1 d .
H4 H 0.7098 -0.0743 0.5071 0.045 Uiso 1 1 calc R
C5 C 0.66191(18) -0.03656(15) 0.61732(14) 0.0279(5) Uani 1 1 d .
H5 H 0.5991 -0.0613 0.6220 0.033 Uiso 1 1 calc R
C6 C 0.67523(15) 0.03025(15) 0.75720(13) 0.0222(5) Uani 1 1 d .
C7 C 0.76181(18) 0.06367(18) 0.80730(15) 0.0354(6) Uani 1 1 d .
H7A H 0.7572 0.0464 0.8615 0.042 Uiso 1 1 calc R
H7B H 0.8266 0.0494 0.7862 0.042 Uiso 1 1 calc R
N8 N 0.62327(15) -0.04163(13) 0.79259(12) 0.0298(5) Uani 1 1 d .
C9 C 0.6810(2) -0.12119(18) 0.79593(19) 0.0468(8) Uani 1 1 d .
H9A H 0.6829 -0.1477 0.7453 0.070 Uiso 1 1 calc R
H9B H 0.6512 -0.1610 0.8323 0.070 Uiso 1 1 calc R
H9C H 0.7474 -0.1077 0.8124 0.070 Uiso 1 1 calc R
C10 C 0.52188(18) -0.05815(17) 0.76994(16) 0.0360(6) Uani 1 1 d .
H10A H 0.4875 -0.0035 0.7640 0.054 Uiso 1 1 calc R
H10B H 0.4897 -0.0926 0.8093 0.054 Uiso 1 1 calc R
H10C H 0.5209 -0.0893 0.7214 0.054 Uiso 1 1 calc R
C11 C 0.59456(17) 0.16165(15) 0.68764(13) 0.0242(5) Uani 1 1 d .
C12 C 0.6292(2) 0.23750(17) 0.65101(15) 0.0366(6) Uani 1 1 d .
H12 H 0.6808 0.2729 0.6685 0.044 Uiso 1 1 calc R
C13 C 0.5733(2) 0.2511(2) 0.58375(17) 0.0475(8) Uani 1 1 d .
H13 H 0.5816 0.2969 0.5486 0.057 Uiso 1 1 calc R
C14 C 0.5045(2) 0.1857(2) 0.57843(15) 0.0438(8) Uani 1 1 d .
H14 H 0.4569 0.1799 0.5395 0.053 Uiso 1 1 calc R
C15 C 0.51765(17) 0.12892(17) 0.64122(14) 0.0297(6) Uani 1 1 d .
H15 H 0.4815 0.0780 0.6506 0.036 Uiso 1 1 calc R
C16 C 0.62815(17) 0.12522(14) 0.76385(13) 0.0228(5) Uani 1 1 d .
C17 C 0.73067(19) 0.15767(17) 0.79260(15) 0.0354(6) Uani 1 1 d .
H17A H 0.7695 0.1867 0.7527 0.042 Uiso 1 1 calc R
H17B H 0.7273 0.1930 0.8394 0.042 Uiso 1 1 calc R
N18 N 0.54599(15) 0.13526(13) 0.81892(11) 0.0278(4) Uani 1 1 d .
C19 C 0.5672(2) 0.10792(19) 0.89817(15) 0.0409(7) Uani 1 1 d .
H19A H 0.6197 0.1433 0.9190 0.061 Uiso 1 1 calc R
H19B H 0.5872 0.0475 0.8983 0.061 Uiso 1 1 calc R
H19C H 0.5087 0.1148 0.9295 0.061 Uiso 1 1 calc R
C20 C 0.5106(2) 0.22534(18) 0.82082(17) 0.0448(7) Uani 1 1 d .
H20A H 0.4582 0.2305 0.8585 0.067 Uiso 1 1 calc R
H20B H 0.4859 0.2413 0.7704 0.067 Uiso 1 1 calc R
H20C H 0.5643 0.2636 0.8349 0.067 Uiso 1 1 calc R

loop_
_atom_site_aniso_label
_atom_site_aniso_U_11
_atom_site_aniso_U_22
_atom_site_aniso_U_33
_atom_site_aniso_U_23
_atom_site_aniso_U_13
_atom_site_aniso_U_12
Zr 0.02428(13) 0.02690(13) 0.01962(13) 0.00031(10) 0.00058(9) -0.00105(9)
Cl1 0.0451(4) 0.0542(5) 0.0607(5) 0.0138(4) 0.0064(4) -0.0194(4)
Cl2 0.0441(4) 0.0585(5) 0.0277(3) -0.0075(3) -0.0084(3) 0.0001(3)
C1 0.0210(11) 0.0224(12) 0.0277(13) 0.0006(10) -0.0014(9) 0.0050(9)
C2 0.0214(11) 0.0366(15) 0.0356(14) 0.0038(12) -0.0006(10) 0.0022(10)
C3 0.0312(14) 0.0454(17) 0.0399(16) -0.0016(13) 0.0101(12) 0.0115(12)
C4 0.0487(17) 0.0316(15) 0.0328(15) -0.0075(12) 0.0019(12) 0.0097(12)
C5 0.0312(13) 0.0226(12) 0.0298(13) -0.0024(10) -0.0014(10) 0.0016(10)
C6 0.0232(11) 0.0216(11) 0.0219(12) 0.0002(9) -0.0041(9) 0.0016(9)
C7 0.0298(13) 0.0464(17) 0.0300(14) -0.0022(13) -0.0110(11) -0.0003(12)
N8 0.0379(12) 0.0198(10) 0.0317(12) 0.0056(9) 0.0000(9) 0.0047(9)
C9 0.0607(19) 0.0283(15) 0.0514(19) 0.0099(13) -0.0022(15) 0.0135(13)
C10 0.0366(15) 0.0258(14) 0.0455(17) 0.0024(12) 0.0085(12) -0.0081(11)
C11 0.0307(12) 0.0197(12) 0.0223(12) -0.0015(10) 0.0036(10) 0.0067(9)
C12 0.0589(17) 0.0199(13) 0.0312(15) 0.0004(11) 0.0075(13) 0.0005(12)
C13 0.074(2) 0.0337(16) 0.0348(16) 0.0134(13) 0.0074(14) 0.0223(16)
C14 0.0414(16) 0.063(2) 0.0267(15) 0.0070(13) -0.0010(11) 0.0310(15)
C15 0.0245(12) 0.0365(15) 0.0280(13) 0.0004(11) 0.0023(10) 0.0091(10)
C16 0.0274(12) 0.0210(12) 0.0200(12) 0.0004(9) -0.0015(9) -0.0024(9)
C17 0.0408(15) 0.0345(16) 0.0309(14) -0.0066(12) -0.0069(11) -0.0122(12)
N18 0.0379(11) 0.0227(11) 0.0228(10) -0.0008(9) 0.0055(9) 0.0036(9)
C19 0.0584(18) 0.0443(17) 0.0201(13) -0.0012(12) 0.0049(12) 0.0014(14)
C20 0.0614(19) 0.0290(15) 0.0440(17) -0.0061(13) 0.0160(14) 0.0122(13)

loop_
_atom_type_symbol
_atom_type_description
_atom_type_scat_dispersion_real
_atom_type_scat_dispersion_imag
_atom_type_scat_source
C C 0.0033 0.0016 'International Tables Vol C Tables 4.2.6.8 and 6.1.1.4'
H H 0.0000 0.0000 'International Tables Vol C Tables 4.2.6.8 and 6.1.1.4'
N N 0.0061 0.0033 'International Tables Vol C Tables 4.2.6.8 and 6.1.1.4'
Cl Cl 0.1484 0.1585 'International Tables Vol C Tables 4.2.6.8 and 6.1.1.4'
Zr Zr -2.9673 0.5597 'International Tables Vol C Tables 4.2.6.8 and 6.1.1.4'

loop_
_geom_angle_atom_site_label_1
_geom_angle_atom_site_label_2
_geom_angle_atom_site_label_3
_geom_angle
Cl2 Zr Cl1 98.28(3)
Cl2 Zr C15 99.15(6)
Cl1 Zr C15 135.61(7)
Cl2 Zr C5 95.70(6)
Cl1 Zr C5 135.97(6)
C15 Zr C5 82.07(8)
Cl2 Zr C11 131.55(6)
Cl1 Zr C11 112.83(6)
C15 Zr C11 33.20(8)
C5 Zr C11 87.05(8)
Cl2 Zr C2 131.47(7)
Cl1 Zr C2 86.34(6)
C15 Zr C2 110.83(8)
C5 Zr C2 54.08(8)
C11 Zr C2 88.26(8)
Cl2 Zr C12 128.08(7)
Cl1 Zr C12 83.09(7)
C15 Zr C12 54.29(9)
C5 Zr C12 118.99(8)
C11 Zr C12 32.93(8)
C2 Zr C12 100.45(9)
Cl2 Zr C1 128.62(6)
Cl1 Zr C1 117.58(6)
C15 Zr C1 80.68(8)
C5 Zr C1 33.00(8)
C11 Zr C1 67.84(7)
C2 Zr C1 32.85(8)
C12 Zr C1 93.58(8)
Cl2 Zr C3 99.63(7)
Cl1 Zr C3 82.57(7)
C15 Zr C3 133.41(9)
C5 Zr C3 53.93(9)
C11 Zr C3 119.78(8)
C2 Zr C3 32.74(8)
C12 Zr C3 131.63(10)
C1 Zr C3 54.51(8)
Cl2 Zr C14 79.81(7)
Cl1 Zr C14 113.34(8)
C15 Zr C14 32.82(8)
C5 Zr C14 110.15(10)
C11 Zr C14 54.43(8)
C2 Zr C14 141.86(8)
C12 Zr C14 53.50(10)
C1 Zr C14 113.47(8)
C3 Zr C14 164.05(11)
Cl2 Zr C4 80.14(7)
Cl1 Zr C4 110.24(7)
C15 Zr C4 112.80(9)
C5 Zr C4 32.72(8)
C11 Zr C4 118.83(8)
C2 Zr C4 53.61(9)
C12 Zr C4 147.94(9)
C1 Zr C4 54.36(8)
C3 Zr C4 31.94(9)
C14 Zr C4 134.00(11)
Cl2 Zr C13 95.64(7)
Cl1 Zr C13 83.97(8)
C15 Zr C13 53.93(9)
C5 Zr C13 135.76(9)
C11 Zr C13 54.41(8)
C2 Zr C13 132.82(10)
C12 Zr C13 32.56(9)
C1 Zr C13 122.10(8)
C3 Zr C13 160.92(11)
C14 Zr C13 31.77(11)
C4 Zr C13 165.55(11)
C2 C1 C5 105.9(2)
C2 C1 C6 126.8(2)
C5 C1 C6 127.1(2)
C2 C1 Zr 72.93(14)
C5 C1 Zr 72.30(14)
C6 C1 Zr 122.54(14)
C3 C2 C1 109.0(2)
C3 C2 Zr 74.38(15)
C1 C2 Zr 74.22(13)
C3 C2 H2 125.5
C1 C2 H2 125.5
Zr C2 H2 117.8
C4 C3 C2 107.9(2)
C4 C3 Zr 74.32(15)
C2 C3 Zr 72.89(14)
C4 C3 H3 126.0
C2 C3 H3 126.0
Zr C3 H3 118.7
C3 C4 C5 108.3(2)
C3 C4 Zr 73.73(16)
C5 C4 Zr 72.04(14)
C3 C4 H4 125.9
C5 C4 H4 125.9
Zr C4 H4 120.1
C4 C5 C1 108.8(2)
C4 C5 Zr 75.25(15)
C1 C5 Zr 74.71(14)
C4 C5 H5 125.6
C1 C5 H5 125.6
Zr C5 H5 116.4
N8 C6 C1 114.63(19)
N8 C6 C7 112.72(19)
C1 C6 C7 110.19(19)
N8 C6 C16 118.22(18)
C1 C6 C16 110.30(18)
C7 C6 C16 87.69(17)
C17 C7 C6 90.63(18)
C17 C7 H7A 113.5
C6 C7 H7A 113.5
C17 C7 H7B 113.5
C6 C7 H7B 113.5
H7A C7 H7B 110.8
C6 N8 C10 118.73(19)
C6 N8 C9 113.4(2)
C10 N8 C9 112.0(2)
N8 C9 H9A 109.5
N8 C9 H9B 109.5
H9A C9 H9B 109.5
N8 C9 H9C 109.5
H9A C9 H9C 109.5
H9B C9 H9C 109.5
N8 C10 H10A 109.5
N8 C10 H10B 109.5
H10A C10 H10B 109.5
N8 C10 H10C 109.5
H10A C10 H10C 109.5
H10B C10 H10C 109.5
C12 C11 C15 106.6(2)
C12 C11 C16 127.0(2)
C15 C11 C16 126.2(2)
C12 C11 Zr 74.23(14)
C15 C11 Zr 72.77(13)
C16 C11 Zr 121.16(14)
C13 C12 C11 108.5(3)
C13 C12 Zr 74.64(16)
C11 C12 Zr 72.84(14)
C13 C12 H12 125.8
C11 C12 H12 125.8
Zr C12 H12 118.6
C14 C13 C12 108.2(2)
C14 C13 Zr 73.93(16)
C12 C13 Zr 72.80(15)
C14 C13 H13 125.9
C12 C13 H13 125.9
Zr C13 H13 119.2
C13 C14 C15 108.4(3)
C13 C14 Zr 74.30(16)
C15 C14 Zr 71.52(14)
C13 C14 H14 125.8
C15 C14 H14 125.8
Zr C14 H14 120.2
C14 C15 C11 108.2(2)
C14 C15 Zr 75.66(15)
C11 C15 Zr 74.03(13)
C14 C15 H15 125.9
C11 C15 H15 125.9
Zr C15 H15 116.5
N18 C16 C11 107.38(18)
N18 C16 C17 115.76(19)
C11 C16 C17 115.53(19)
N18 C16 C6 116.38(18)
C11 C16 C6 113.48(18)
C17 C16 C6 87.64(17)
C7 C17 C16 89.83(18)
C7 C17 H17A 113.7
C16 C17 H17A 113.7
C7 C17 H17B 113.7
C16 C17 H17B 113.7
H17A C17 H17B 110.9
C19 N18 C20 108.4(2)
C19 N18 C16 115.3(2)
C20 N18 C16 111.16(19)
N18 C19 H19A 109.5
N18 C19 H19B 109.5
H19A C19 H19B 109.5
N18 C19 H19C 109.5
H19A C19 H19C 109.5
H19B C19 H19C 109.5
N18 C20 H20A 109.5
N18 C20 H20B 109.5
H20A C20 H20B 109.5
N18 C20 H20C 109.5
H20A C20 H20C 109.5
H20B C20 H20C 109.5

loop_
_geom_bond_atom_site_label_1
_geom_bond_atom_site_label_2
_geom_bond_distance
Zr Cl2 2.4327(7)
Zr Cl1 2.4377(7)
Zr C15 2.466(2)
Zr C5 2.478(2)
Zr C11 2.482(2)
Zr C2 2.493(2)
Zr C12 2.500(3)
Zr C1 2.510(2)
Zr C3 2.512(3)
Zr C14 2.519(3)
Zr C4 2.520(3)
Zr C13 2.524(3)
C1 C2 1.415(3)
C1 C5 1.417(3)
C1 C6 1.534(3)
C2 C3 1.411(4)
C2 H2 0.9400
C3 C4 1.385(4)
C3 H3 0.9400
C4 C5 1.408(4)
C4 H4 0.9400
C5 H5 0.9400
C6 N8 1.451(3)
C6 C7 1.552(3)
C6 C16 1.603(3)
C7 C17 1.531(4)
C7 H7A 0.9800
C7 H7B 0.9800
N8 C10 1.457(3)
N8 C9 1.458(3)
C9 H9A 0.9700
C9 H9B 0.9700
C9 H9C 0.9700
C10 H10A 0.9700
C10 H10B 0.9700
C10 H10C 0.9700
C11 C12 1.412(3)
C11 C15 1.414(3)
C11 C16 1.508(3)
C12 C13 1.408(4)
C12 H12 0.9400
C13 C14 1.380(5)
C13 H13 0.9400
C14 C15 1.409(4)
C14 H14 0.9400
C15 H15 0.9400
C16 N18 1.479(3)
C16 C17 1.564(3)
C17 H17A 0.9800
C17 H17B 0.9800
N18 C19 1.467(3)
N18 C20 1.471(3)
C19 H19A 0.9700
C19 H19B 0.9700
C19 H19C 0.9700
C20 H20A 0.9700
C20 H20B 0.9700
C20 H20C 0.9700

loop_
_geom_torsion_atom_site_label_1
_geom_torsion_atom_site_label_2
_geom_torsion_atom_site_label_3
_geom_torsion_atom_site_label_4
_geom_torsion
Cl2 Zr C1 C2 108.99(15)
Cl1 Zr C1 C2 -19.69(17)
C15 Zr C1 C2 -156.69(16)
C5 Zr C1 C2 113.6(2)
C11 Zr C1 C2 -124.77(17)
C12 Zr C1 C2 -103.76(16)
C3 Zr C1 C2 36.84(16)
C14 Zr C1 C2 -155.26(16)
C4 Zr C1 C2 76.38(16)
C13 Zr C1 C2 -120.51(17)
Cl2 Zr C1 C5 -4.56(16)
Cl1 Zr C1 C5 -133.24(12)
C15 Zr C1 C5 89.76(14)
C11 Zr C1 C5 121.68(15)
C2 Zr C1 C5 -113.6(2)
C12 Zr C1 C5 142.69(15)
C3 Zr C1 C5 -76.71(16)
C14 Zr C1 C5 91.19(16)
C4 Zr C1 C5 -37.17(14)
C13 Zr C1 C5 125.94(16)
Cl2 Zr C1 C6 -127.79(15)
Cl1 Zr C1 C6 103.52(16)
C15 Zr C1 C6 -33.47(17)
C5 Zr C1 C6 -123.2(2)
C11 Zr C1 C6 -1.55(16)
C2 Zr C1 C6 123.2(3)
C12 Zr C1 C6 19.45(18)
C3 Zr C1 C6 160.1(2)
C14 Zr C1 C6 -32.0(2)
C4 Zr C1 C6 -160.4(2)
C13 Zr C1 C6 2.7(2)
C5 C1 C2 C3 -1.6(3)
C6 C1 C2 C3 174.9(2)
Zr C1 C2 C3 -66.84(19)
C5 C1 C2 Zr 65.26(16)
C6 C1 C2 Zr -118.2(2)
Cl2 Zr C2 C3 15.88(19)
Cl1 Zr C2 C3 -81.94(16)
C15 Zr C2 C3 140.17(16)
C5 Zr C2 C3 77.42(18)
C11 Zr C2 C3 165.04(17)
C12 Zr C2 C3 -164.22(17)
C1 Zr C2 C3 115.5(2)
C14 Zr C2 C3 153.90(19)
C4 Zr C2 C3 36.60(16)
C13 Zr C2 C3 -160.25(17)
Cl2 Zr C2 C1 -99.60(15)
Cl1 Zr C2 C1 162.58(15)
C15 Zr C2 C1 24.70(17)
C5 Zr C2 C1 -38.05(14)
C11 Zr C2 C1 49.57(15)
C12 Zr C2 C1 80.31(16)
C3 Zr C2 C1 -115.5(2)
C14 Zr C2 C1 38.4(2)
C4 Zr C2 C1 -78.88(16)
C13 Zr C2 C1 84.28(19)
C1 C2 C3 C4 0.1(3)
Zr C2 C3 C4 -66.6(2)
C1 C2 C3 Zr 66.74(18)
Cl2 Zr C3 C4 -53.10(16)
Cl1 Zr C3 C4 -150.29(16)
C15 Zr C3 C4 59.4(2)
C5 Zr C3 C4 36.96(16)
C11 Zr C3 C4 97.61(17)
C2 Zr C3 C4 114.9(2)
C12 Zr C3 C4 135.86(16)
C1 Zr C3 C4 77.93(17)
C14 Zr C3 C4 33.5(4)
C13 Zr C3 C4 164.2(3)
Cl2 Zr C3 C2 -168.00(15)
Cl1 Zr C3 C2 94.81(16)
C15 Zr C3 C2 -55.5(2)
C5 Zr C3 C2 -77.94(17)
C11 Zr C3 C2 -17.29(19)
C12 Zr C3 C2 21.0(2)
C1 Zr C3 C2 -36.97(15)
C14 Zr C3 C2 -81.4(4)
C4 Zr C3 C2 -114.9(2)
C13 Zr C3 C2 49.3(4)
C2 C3 C4 C5 1.4(3)
Zr C3 C4 C5 -64.24(18)
C2 C3 C4 Zr 65.66(19)
Cl2 Zr C4 C3 126.85(16)
Cl1 Zr C4 C3 31.59(17)
C15 Zr C4 C3 -137.29(16)
C5 Zr C4 C3 -116.0(2)
C11 Zr C4 C3 -100.87(17)
C2 Zr C4 C3 -37.54(15)
C12 Zr C4 C3 -78.7(2)
C1 Zr C4 C3 -78.45(17)
C14 Zr C4 C3 -167.82(15)
C13 Zr C4 C3 -159.1(3)
Cl2 Zr C4 C5 -117.20(15)
Cl1 Zr C4 C5 147.54(13)
C15 Zr C4 C5 -21.34(18)
C11 Zr C4 C5 15.08(18)
C2 Zr C4 C5 78.41(16)
C12 Zr C4 C5 37.2(3)
C1 Zr C4 C5 37.50(14)
C3 Zr C4 C5 116.0(2)
C14 Zr C4 C5 -51.9(2)
C13 Zr C4 C5 -43.2(4)
C3 C4 C5 C1 -2.4(3)
Zr C4 C5 C1 -67.80(17)
C3 C4 C5 Zr 65.4(2)
C2 C1 C5 C4 2.5(3)
C6 C1 C5 C4 -174.0(2)
Zr C1 C5 C4 68.16(18)
C2 C1 C5 Zr -65.70(16)
C6 C1 C5 Zr 117.8(2)
Cl2 Zr C5 C4 61.72(15)
Cl1 Zr C5 C4 -46.42(18)
C15 Zr C5 C4 160.20(16)
C11 Zr C5 C4 -166.81(16)
C2 Zr C5 C4 -76.83(17)
C12 Zr C5 C4 -158.47(16)
C1 Zr C5 C4 -114.7(2)
C3 Zr C5 C4 -36.06(16)
C14 Zr C5 C4 142.94(16)
C13 Zr C5 C4 165.84(17)
Cl2 Zr C5 C1 176.42(13)
Cl1 Zr C5 C1 68.28(16)
C15 Zr C5 C1 -85.09(14)
C11 Zr C5 C1 -52.11(14)
C2 Zr C5 C1 37.88(13)
C12 Zr C5 C1 -43.76(17)
C3 Zr C5 C1 78.65(15)
C14 Zr C5 C1 -102.36(14)
C4 Zr C5 C1 114.7(2)
C13 Zr C5 C1 -79.46(18)
C2 C1 C6 N8 -141.1(2)
C5 C1 C6 N8 34.7(3)
Zr C1 C6 N8 126.47(17)
C2 C1 C6 C7 -12.7(3)
C5 C1 C6 C7 163.1(2)
Zr C1 C6 C7 -105.11(19)
C2 C1 C6 C16 82.5(3)
C5 C1 C6 C16 -101.7(3)
Zr C1 C6 C16 -9.9(2)
N8 C6 C7 C17 -135.2(2)
C1 C6 C7 C17 95.3(2)
C16 C6 C7 C17 -15.46(18)
C1 C6 N8 C10 -76.3(3)
C7 C6 N8 C10 156.6(2)
C16 C6 N8 C10 56.5(3)
C1 C6 N8 C9 58.3(3)
C7 C6 N8 C9 -68.9(3)
C16 C6 N8 C9 -168.9(2)
Cl2 Zr C11 C12 -98.50(16)
Cl1 Zr C11 C12 27.08(17)
C15 Zr C11 C12 -113.5(2)
C5 Zr C11 C12 166.50(16)
C2 Zr C11 C12 112.38(17)
C1 Zr C11 C12 138.85(17)
C3 Zr C11 C12 121.63(17)
C14 Zr C11 C12 -76.06(18)
C4 Zr C11 C12 158.41(16)
C13 Zr C11 C12 -36.72(17)
Cl2 Zr C11 C15 15.01(17)
Cl1 Zr C11 C15 140.59(13)
C5 Zr C11 C15 -80.00(14)
C2 Zr C11 C15 -134.12(15)
C12 Zr C11 C15 113.5(2)
C1 Zr C11 C15 -107.65(15)
C3 Zr C11 C15 -124.86(15)
C14 Zr C11 C15 37.45(16)
C4 Zr C11 C15 -88.09(16)
C13 Zr C11 C15 76.79(17)
Cl2 Zr C11 C16 137.40(15)
Cl1 Zr C11 C16 -97.02(17)
C15 Zr C11 C16 122.4(2)
C5 Zr C11 C16 42.40(18)
C2 Zr C11 C16 -11.72(18)
C12 Zr C11 C16 -124.1(3)
C1 Zr C11 C16 14.75(16)
C3 Zr C11 C16 -2.5(2)
C14 Zr C11 C16 159.8(2)
C4 Zr C11 C16 34.3(2)
C13 Zr C11 C16 -160.8(2)
C15 C11 C12 C13 0.6(3)
C16 C11 C12 C13 -175.9(2)
Zr C11 C12 C13 66.71(19)
C15 C11 C12 Zr -66.07(16)
C16 C11 C12 Zr 117.4(2)
Cl2 Zr C12 C13 -5.5(2)
Cl1 Zr C12 C13 89.62(18)
C15 Zr C12 C13 -77.19(19)
C5 Zr C12 C13 -130.85(18)
C11 Zr C12 C13 -115.4(2)
C2 Zr C12 C13 174.59(18)
C1 Zr C12 C13 -153.02(18)
C3 Zr C12 C13 163.24(18)
C14 Zr C12 C13 -36.27(17)
C4 Zr C12 C13 -152.8(2)
Cl2 Zr C12 C11 109.88(14)
Cl1 Zr C12 C11 -155.00(15)
C15 Zr C12 C11 38.20(14)
C5 Zr C12 C11 -15.46(19)
C2 Zr C12 C11 -70.02(16)
C1 Zr C12 C11 -37.63(15)
C3 Zr C12 C11 -81.37(19)
C14 Zr C12 C11 79.12(17)
C4 Zr C12 C11 -37.4(3)
C13 Zr C12 C11 115.4(2)
C11 C12 C13 C14 0.5(3)
Zr C12 C13 C14 66.0(2)
C11 C12 C13 Zr -65.52(18)
Cl2 Zr C13 C14 60.21(16)
Cl1 Zr C13 C14 157.97(16)
C15 Zr C13 C14 -37.02(15)
C5 Zr C13 C14 -43.9(2)
C11 Zr C13 C14 -78.28(17)
C2 Zr C13 C14 -122.70(17)
C12 Zr C13 C14 -115.4(2)
C1 Zr C13 C14 -83.13(18)
C3 Zr C13 C14 -156.7(3)
C4 Zr C13 C14 -11.9(5)
Cl2 Zr C13 C12 175.65(16)
Cl1 Zr C13 C12 -86.59(17)
C15 Zr C13 C12 78.41(17)
C5 Zr C13 C12 71.5(2)
C11 Zr C13 C12 37.15(15)
C2 Zr C13 C12 -7.3(2)
C1 Zr C13 C12 32.3(2)
C3 Zr C13 C12 -41.3(4)
C14 Zr C13 C12 115.4(2)
C4 Zr C13 C12 103.5(4)
C12 C13 C14 C15 -1.4(3)
Zr C13 C14 C15 63.85(18)
C12 C13 C14 Zr -65.2(2)
Cl2 Zr C14 C13 -118.66(16)
Cl1 Zr C14 C13 -23.97(18)
C15 Zr C14 C13 116.1(2)
C5 Zr C14 C13 148.96(16)
C11 Zr C14 C13 78.22(18)
C2 Zr C14 C13 91.9(2)
C12 Zr C14 C13 37.20(16)
C1 Zr C14 C13 113.51(17)
C3 Zr C14 C13 151.9(3)
C4 Zr C14 C13 175.89(16)
Cl2 Zr C14 C15 125.23(18)
Cl1 Zr C14 C15 -140.08(15)
C5 Zr C14 C15 32.85(19)
C11 Zr C14 C15 -37.90(15)
C2 Zr C14 C15 -24.2(3)
C12 Zr C14 C15 -78.92(17)
C1 Zr C14 C15 -2.6(2)
C3 Zr C14 C15 35.8(4)
C4 Zr C14 C15 59.8(2)
C13 Zr C14 C15 -116.1(2)
C13 C14 C15 C11 1.8(3)
Zr C14 C15 C11 67.47(16)
C13 C14 C15 Zr -65.7(2)
C12 C11 C15 C14 -1.5(3)
C16 C11 C15 C14 175.1(2)
Zr C11 C15 C14 -68.56(17)
C12 C11 C15 Zr 67.08(17)
C16 C11 C15 Zr -116.4(2)
Cl2 Zr C15 C14 -54.52(18)
Cl1 Zr C15 C14 57.4(2)
C5 Zr C15 C14 -149.06(19)
C11 Zr C15 C14 114.2(2)
C2 Zr C15 C14 164.31(18)
C12 Zr C15 C14 76.28(19)
C1 Zr C15 C14 177.58(19)
C3 Zr C15 C14 -167.21(18)
C4 Zr C15 C14 -137.61(18)
C13 Zr C15 C14 35.80(18)
Cl2 Zr C15 C11 -168.68(12)
Cl1 Zr C15 C11 -56.77(16)
C5 Zr C15 C11 96.78(14)
C2 Zr C15 C11 50.15(16)
C12 Zr C15 C11 -37.87(14)
C1 Zr C15 C11 63.43(14)
C3 Zr C15 C11 78.63(18)
C14 Zr C15 C11 -114.2(2)
C4 Zr C15 C11 108.23(15)
C13 Zr C15 C11 -78.35(16)
C12 C11 C16 N18 111.3(3)
C15 C11 C16 N18 -64.6(3)
Zr C11 C16 N18 -155.37(14)
C12 C11 C16 C17 -19.6(3)
C15 C11 C16 C17 164.6(2)
Zr C11 C16 C17 73.8(2)
C12 C11 C16 C6 -118.7(2)
C15 C11 C16 C6 65.5(3)
Zr C11 C16 C6 -25.3(2)
N8 C6 C16 N18 12.1(3)
C1 C6 C16 N18 146.73(19)
C7 C6 C16 N18 -102.6(2)
N8 C6 C16 C11 -113.3(2)
C1 C6 C16 C11 21.3(3)
C7 C6 C16 C11 132.0(2)
N8 C6 C16 C17 129.8(2)
C1 C6 C16 C17 -95.6(2)
C7 C6 C16 C17 15.14(18)
C6 C7 C17 C16 15.84(19)
N18 C16 C17 C7 102.9(2)
C11 C16 C17 C7 -130.3(2)
C6 C16 C17 C7 -15.34(18)
C11 C16 N18 C19 -176.5(2)
C17 C16 N18 C19 -45.8(3)
C6 C16 N18 C19 55.1(3)
C11 C16 N18 C20 -52.7(3)
C17 C16 N18 C20 78.0(3)
C6 C16 N18 C20 178.9(2)
